data_4061294
_journal_name_full Organometallics
_journal_paper_doi 10.1021/om049448p
_journal_year 2004
_chemical_formula_moiety 'C41 H67 F4 N P2 Pt'
_chemical_formula_sum 'C41 H67 F4 N P2 Pt'
_chemical_formula_weight 906.99
_space_group_IT_number 14
_symmetry_cell_setting monoclinic
_symmetry_space_group_name_Hall '-P 2ybc'
_symmetry_space_group_name_H-M 'P 1 21/c 1'
_cell_angle_alpha 90.00
_cell_angle_beta 100.9810(10)
_cell_angle_gamma 90.00
_cell_formula_units_Z 4
_cell_length_a 9.5184(5)
_cell_length_b 19.6473(9)
_cell_length_c 21.8841(11)
_cell_measurement_temperature 115(2)
_cell_volume 4017.6(3)
_diffrn_ambient_temperature 115(2)
_exptl_crystal_density_diffrn 1.499
_cod_depositor_comments
;
The following automatic conversions were performed:
'_symmetry_cell_setting' value 'Monoclinic' changed to 'monoclinic'
according to '/home/saulius/struct/CIF-dictionaries/cif_core.dic'
dictionary named 'cif_core.dic' version 2.4.1 from 2010-06-29.

Automatic conversion script
Id: cif_fix_enum 1527 2010-12-29 10:47:43Z saulius 
;
_cod_original_sg_symbol_H-M 'P 21/c'
_cod_database_code 4061294

loop_
_symmetry_equiv_pos_as_xyz
'x, y, z'
'-x, y+1/2, -z+1/2'
'-x, -y, -z'
'x, -y-1/2, z-1/2'

loop_
_atom_site_label
_atom_site_type_symbol
_atom_site_fract_x
_atom_site_fract_y
_atom_site_fract_z
_atom_site_U_iso_or_equiv
_atom_site_adp_type
_atom_site_occupancy
_atom_site_symmetry_multiplicity
_atom_site_calc_flag
_atom_site_refinement_flags
_atom_site_disorder_assembly
_atom_site_disorder_group
C39 C 0.4910(4) 0.53287(18) 0.10993(18) 0.0256(8) Uani 1 1 d . . .
H39A H 0.5917 0.5434 0.1078 0.031 Uiso 1 1 calc R . .
H39B H 0.4343 0.5339 0.0670 0.031 Uiso 1 1 calc R . .
C40 C 0.4827(4) 0.46184(17) 0.13736(18) 0.0239(8) Uani 1 1 d . . .
H40A H 0.5124 0.4276 0.1091 0.029 Uiso 1 1 calc R . .
H40B H 0.5493 0.4589 0.1780 0.029 Uiso 1 1 calc R . .
C38 C 0.4342(4) 0.58656(17) 0.14925(18) 0.0230(8) Uani 1 1 d . . .
H38A H 0.4324 0.6312 0.1282 0.028 Uiso 1 1 calc R . .
H38B H 0.5001 0.5903 0.1900 0.028 Uiso 1 1 calc R . .
Pt1 Pt 0.121040(12) 0.399535(6) 0.298937(6) 0.01342(5) Uani 1 1 d . . .
P1 P 0.36420(8) 0.37034(4) 0.33482(4) 0.01372(17) Uani 1 1 d . . .
P2 P 0.11419(9) 0.47244(4) 0.21675(4) 0.01488(17) Uani 1 1 d . . .
F1 F -0.0440(3) 0.39698(13) 0.52033(12) 0.0450(7) Uani 1 1 d . . .
F3 F -0.0182(2) 0.24930(10) 0.31793(10) 0.0290(5) Uani 1 1 d . . .
C13 C 0.4235(3) 0.48558(16) 0.40952(16) 0.0178(7) Uani 1 1 d . . .
H13A H 0.3179 0.4894 0.4009 0.021 Uiso 1 1 calc R . .
H13B H 0.4525 0.4591 0.4484 0.021 Uiso 1 1 calc R . .
C6 C 0.3855(3) 0.31571(15) 0.40540(16) 0.0162(7) Uani 1 1 d . . .
H6 H 0.3223 0.3369 0.4318 0.019 Uiso 1 1 calc R . .
H3 H -0.054(5) 0.413(2) 0.273(2) 0.067(16) Uiso 1 1 d . . .
C25 C 0.1369(3) 0.57949(18) 0.30029(16) 0.0197(7) Uani 1 1 d . . .
H25A H 0.1306 0.5460 0.3334 0.024 Uiso 1 1 calc R . .
H25B H 0.2380 0.5819 0.2953 0.024 Uiso 1 1 calc R . .
F2 F 0.0841(2) 0.45284(10) 0.43407(10) 0.0288(5) Uani 1 1 d . . .
F4 F -0.1445(3) 0.20430(12) 0.40857(12) 0.0449(6) Uani 1 1 d . . .
N1 N -0.0925(3) 0.30004(17) 0.46514(15) 0.0301(7) Uani 1 1 d . . .
C18 C 0.4497(3) 0.32793(16) 0.27547(16) 0.0162(7) Uani 1 1 d . . .
H18 H 0.4762 0.3654 0.2489 0.019 Uiso 1 1 calc R . .
C36 C 0.2797(3) 0.49890(16) 0.18890(16) 0.0166(7) Uani 1 1 d . . .
H36 H 0.3562 0.4999 0.2272 0.020 Uiso 1 1 calc R . .
C12 C 0.4721(3) 0.44808(16) 0.35548(16) 0.0178(7) Uani 1 1 d . . .
H12 H 0.4430 0.4789 0.3189 0.021 Uiso 1 1 calc R . .
C3 C 0.0436(3) 0.35383(16) 0.37039(16) 0.0165(7) Uani 1 1 d . . .
C34 C -0.1307(4) 0.34679(19) 0.08141(18) 0.0280(8) Uani 1 1 d . . .
H34A H -0.1132 0.2999 0.0680 0.034 Uiso 1 1 calc R . .
H34B H -0.2183 0.3462 0.0996 0.034 Uiso 1 1 calc R . .
C26 C 0.0905(4) 0.64932(17) 0.32007(18) 0.0225(8) Uani 1 1 d . . .
H26A H 0.1484 0.6614 0.3612 0.027 Uiso 1 1 calc R . .
H26B H 0.1081 0.6840 0.2896 0.027 Uiso 1 1 calc R . .
C7 C 0.3208(4) 0.24469(16) 0.38867(16) 0.0202(7) Uani 1 1 d . . .
H7A H 0.2266 0.2495 0.3607 0.024 Uiso 1 1 calc R . .
H7B H 0.3843 0.2185 0.3664 0.024 Uiso 1 1 calc R . .
C19 C 0.5876(4) 0.28789(19) 0.29802(17) 0.0233(8) Uani 1 1 d . . .
H19A H 0.5668 0.2479 0.3223 0.028 Uiso 1 1 calc R . .
H19B H 0.6574 0.3170 0.3256 0.028 Uiso 1 1 calc R . .
C37 C 0.2834(4) 0.56996(17) 0.16015(17) 0.0202(7) Uani 1 1 d . . .
H37A H 0.2541 0.6043 0.1883 0.024 Uiso 1 1 calc R . .
H37B H 0.2146 0.5718 0.1201 0.024 Uiso 1 1 calc R . .
C4 C -0.0189(3) 0.29037(17) 0.36753(17) 0.0204(7) Uani 1 1 d . . .
C33 C -0.1530(4) 0.3941(2) 0.02528(19) 0.0307(9) Uani 1 1 d . . .
H33A H -0.0691 0.3913 0.0047 0.037 Uiso 1 1 calc R . .
H33B H -0.2383 0.3792 -0.0051 0.037 Uiso 1 1 calc R . .
C20 C 0.6522(4) 0.2642(2) 0.24272(19) 0.0329(10) Uani 1 1 d . . .
H20A H 0.6784 0.3044 0.2201 0.039 Uiso 1 1 calc R . .
H20B H 0.7406 0.2380 0.2582 0.039 Uiso 1 1 calc R . .
C41 C 0.3310(3) 0.44630(17) 0.14632(17) 0.0197(7) Uani 1 1 d . . .
H41A H 0.3285 0.4004 0.1647 0.024 Uiso 1 1 calc R . .
H41B H 0.2655 0.4463 0.1053 0.024 Uiso 1 1 calc R . .
C23 C 0.3444(3) 0.28266(16) 0.23159(16) 0.0176(7) Uani 1 1 d . . .
H23A H 0.3181 0.2431 0.2551 0.021 Uiso 1 1 calc R . .
H23B H 0.2561 0.3088 0.2157 0.021 Uiso 1 1 calc R . .
C35 C -0.0036(4) 0.37001(18) 0.13089(18) 0.0240(8) Uani 1 1 d . . .
H35A H 0.0858 0.3654 0.1144 0.029 Uiso 1 1 calc R . .
H35B H 0.0044 0.3405 0.1680 0.029 Uiso 1 1 calc R . .
C32 C -0.1731(4) 0.46684(19) 0.04418(17) 0.0255(8) Uani 1 1 d . . .
H32A H -0.2619 0.4704 0.0613 0.031 Uiso 1 1 calc R . .
H32B H -0.1837 0.4965 0.0070 0.031 Uiso 1 1 calc R . .
C9 C 0.4446(4) 0.19952(19) 0.49246(18) 0.0322(9) Uani 1 1 d . . .
H9A H 0.5094 0.1696 0.4741 0.039 Uiso 1 1 calc R . .
H9B H 0.4280 0.1781 0.5314 0.039 Uiso 1 1 calc R . .
C24 C 0.0440(3) 0.55514(16) 0.23897(15) 0.0160(7) Uani 1 1 d . . .
H24 H 0.0548 0.5890 0.2060 0.019 Uiso 1 1 calc R . .
C22 C 0.4079(4) 0.25709(18) 0.17650(17) 0.0223(8) Uani 1 1 d . . .
H22A H 0.3390 0.2259 0.1508 0.027 Uiso 1 1 calc R . .
H22B H 0.4239 0.2962 0.1501 0.027 Uiso 1 1 calc R . .
C17 C 0.6357(3) 0.44512(18) 0.36479(17) 0.0225(8) Uani 1 1 d . . .
H17A H 0.6731 0.4154 0.4007 0.027 Uiso 1 1 calc R . .
H17B H 0.6636 0.4250 0.3274 0.027 Uiso 1 1 calc R . .
C8 C 0.3030(4) 0.20645(18) 0.44716(18) 0.0274(8) Uani 1 1 d . . .
H8A H 0.2339 0.2310 0.4677 0.033 Uiso 1 1 calc R . .
H8B H 0.2636 0.1606 0.4356 0.033 Uiso 1 1 calc R . .
C29 C -0.1141(3) 0.55470(17) 0.24496(16) 0.0190(7) Uani 1 1 d . . .
H29A H -0.1742 0.5410 0.2048 0.023 Uiso 1 1 calc R . .
H29B H -0.1287 0.5212 0.2769 0.023 Uiso 1 1 calc R . .
C10 C 0.5154(4) 0.26881(18) 0.50734(17) 0.0268(8) Uani 1 1 d . . .
H10A H 0.4573 0.2961 0.5314 0.032 Uiso 1 1 calc R . .
H10B H 0.6112 0.2623 0.5337 0.032 Uiso 1 1 calc R . .
C28 C -0.1592(4) 0.62533(17) 0.26320(17) 0.0213(7) Uani 1 1 d . . .
H28A H -0.1507 0.6581 0.2297 0.026 Uiso 1 1 calc R . .
H28B H -0.2607 0.6240 0.2676 0.026 Uiso 1 1 calc R . .
C15 C 0.6530(4) 0.55283(19) 0.42964(18) 0.0267(8) Uani 1 1 d . . .
H15A H 0.6933 0.5994 0.4334 0.032 Uiso 1 1 calc R . .
H15B H 0.6886 0.5285 0.4692 0.032 Uiso 1 1 calc R . .
C27 C -0.0674(4) 0.64961(18) 0.32406(18) 0.0233(8) Uani 1 1 d . . .
H27A H -0.0965 0.6963 0.3333 0.028 Uiso 1 1 calc R . .
H27B H -0.0830 0.6195 0.3584 0.028 Uiso 1 1 calc R . .
C16 C 0.7022(4) 0.51578(19) 0.37624(18) 0.0283(9) Uani 1 1 d . . .
H16A H 0.8077 0.5114 0.3858 0.034 Uiso 1 1 calc R . .
H16B H 0.6762 0.5432 0.3378 0.034 Uiso 1 1 calc R . .
C1 C -0.0347(4) 0.3612(2) 0.46888(17) 0.0275(8) Uani 1 1 d . . .
C5 C -0.0831(4) 0.26654(18) 0.41470(19) 0.0273(8) Uani 1 1 d . . .
C14 C 0.4895(4) 0.55660(17) 0.41818(17) 0.0233(8) Uani 1 1 d . . .
H14A H 0.4591 0.5792 0.4540 0.028 Uiso 1 1 calc R . .
H14B H 0.4545 0.5842 0.3805 0.028 Uiso 1 1 calc R . .
C21 C 0.5483(4) 0.22014(19) 0.19837(18) 0.0266(8) Uani 1 1 d . . .
H21A H 0.5911 0.2081 0.1620 0.032 Uiso 1 1 calc R . .
H21B H 0.5303 0.1774 0.2196 0.032 Uiso 1 1 calc R . .
C31 C -0.0461(4) 0.49129(18) 0.09300(16) 0.0206(7) Uani 1 1 d . . .
H31A H 0.0411 0.4923 0.0745 0.025 Uiso 1 1 calc R . .
H31B H -0.0646 0.5381 0.1061 0.025 Uiso 1 1 calc R . .
C30 C -0.0218(3) 0.44433(16) 0.14968(15) 0.0161(7) Uani 1 1 d . . .
H30 H -0.1142 0.4451 0.1650 0.019 Uiso 1 1 calc R . .
C11 C 0.5309(4) 0.30777(18) 0.44874(16) 0.0221(7) Uani 1 1 d . . .
H11A H 0.5972 0.2830 0.4268 0.027 Uiso 1 1 calc R . .
H11B H 0.5721 0.3533 0.4604 0.027 Uiso 1 1 calc R . .
C2 C 0.0314(4) 0.38879(16) 0.42401(17) 0.0198(7) Uani 1 1 d . . .

loop_
_atom_site_aniso_label
_atom_site_aniso_U_11
_atom_site_aniso_U_22
_atom_site_aniso_U_33
_atom_site_aniso_U_23
_atom_site_aniso_U_13
_atom_site_aniso_U_12
C39 0.0189(18) 0.030(2) 0.031(2) 0.0023(16) 0.0114(16) -0.0028(15)
C40 0.0219(18) 0.0225(18) 0.029(2) 0.0007(15) 0.0107(16) 0.0023(14)
C38 0.0230(18) 0.0206(18) 0.028(2) 0.0011(15) 0.0117(16) -0.0049(14)
Pt1 0.01203(7) 0.01389(7) 0.01486(7) 0.00166(5) 0.00389(5) 0.00089(5)
P1 0.0122(4) 0.0137(4) 0.0154(4) -0.0002(3) 0.0030(3) 0.0005(3)
P2 0.0124(4) 0.0165(4) 0.0164(5) 0.0017(3) 0.0045(3) 0.0011(3)
F1 0.0488(16) 0.0655(18) 0.0257(14) -0.0065(12) 0.0197(12) -0.0023(12)
F3 0.0274(11) 0.0239(11) 0.0355(13) -0.0081(10) 0.0056(10) -0.0058(9)
C13 0.0179(16) 0.0156(16) 0.0193(18) -0.0010(13) 0.0022(14) -0.0036(12)
C6 0.0162(16) 0.0156(16) 0.0176(18) 0.0006(13) 0.0054(13) 0.0015(12)
C25 0.0186(17) 0.0178(16) 0.0220(19) 0.0022(14) 0.0022(14) 0.0017(13)
F2 0.0292(12) 0.0274(11) 0.0314(13) -0.0088(10) 0.0101(10) -0.0043(9)
F4 0.0426(14) 0.0332(13) 0.0605(18) 0.0132(12) 0.0134(13) -0.0167(11)
N1 0.0237(16) 0.0418(19) 0.0268(19) 0.0122(16) 0.0094(14) -0.0029(14)
C18 0.0135(16) 0.0181(16) 0.0177(18) 0.0000(13) 0.0045(13) 0.0034(12)
C36 0.0111(15) 0.0211(17) 0.0179(18) 0.0018(14) 0.0038(13) -0.0026(12)
C12 0.0186(17) 0.0150(16) 0.0206(19) 0.0013(13) 0.0055(14) -0.0025(13)
C3 0.0106(15) 0.0186(16) 0.0204(18) 0.0041(13) 0.0031(13) 0.0009(12)
C34 0.0209(19) 0.032(2) 0.029(2) -0.0104(17) 0.0011(16) -0.0027(15)
C26 0.0238(18) 0.0189(17) 0.026(2) -0.0027(15) 0.0090(15) -0.0038(14)
C7 0.0188(17) 0.0186(17) 0.024(2) -0.0003(14) 0.0058(15) 0.0034(13)
C19 0.0176(17) 0.029(2) 0.024(2) -0.0034(15) 0.0032(15) 0.0068(14)
C37 0.0190(17) 0.0194(17) 0.024(2) 0.0007(15) 0.0089(15) 0.0012(13)
C4 0.0170(17) 0.0206(18) 0.0227(19) 0.0036(14) 0.0011(14) -0.0001(13)
C33 0.0183(18) 0.048(3) 0.024(2) -0.0111(18) 0.0003(15) -0.0017(16)
C20 0.0194(19) 0.045(2) 0.035(2) -0.0126(19) 0.0071(17) 0.0129(17)
C41 0.0195(17) 0.0174(16) 0.024(2) 0.0037(14) 0.0090(15) 0.0016(13)
C23 0.0161(16) 0.0183(17) 0.0190(18) -0.0034(13) 0.0050(14) 0.0006(12)
C35 0.0190(18) 0.0229(18) 0.030(2) -0.0032(16) 0.0036(15) 0.0003(14)
C32 0.0191(18) 0.039(2) 0.018(2) 0.0004(16) 0.0032(15) 0.0024(15)
C9 0.049(3) 0.0237(19) 0.024(2) 0.0108(16) 0.0073(18) 0.0114(17)
C24 0.0146(16) 0.0185(16) 0.0156(18) 0.0035(13) 0.0043(13) 0.0026(12)
C22 0.0255(19) 0.0206(18) 0.0213(19) -0.0060(15) 0.0060(15) -0.0002(14)
C17 0.0179(17) 0.0287(19) 0.022(2) -0.0040(15) 0.0064(15) -0.0054(14)
C8 0.035(2) 0.0195(18) 0.029(2) 0.0036(16) 0.0105(17) 0.0013(15)
C29 0.0117(16) 0.0246(18) 0.0203(19) 0.0003(14) 0.0023(14) 0.0000(13)
C10 0.030(2) 0.030(2) 0.019(2) 0.0025(16) -0.0001(16) 0.0088(16)
C28 0.0185(17) 0.0190(16) 0.029(2) 0.0030(15) 0.0106(15) 0.0028(13)
C15 0.029(2) 0.0251(19) 0.025(2) -0.0031(16) 0.0014(16) -0.0120(15)
C27 0.0248(19) 0.0182(17) 0.031(2) -0.0015(15) 0.0146(16) 0.0005(14)
C16 0.0246(19) 0.034(2) 0.027(2) -0.0019(17) 0.0071(16) -0.0132(16)
C1 0.0230(19) 0.043(2) 0.018(2) 0.0034(17) 0.0069(15) 0.0043(16)
C5 0.0208(18) 0.0243(19) 0.036(2) 0.0117(17) 0.0031(16) -0.0063(15)
C14 0.030(2) 0.0171(17) 0.021(2) -0.0013(14) 0.0008(15) -0.0015(14)
C21 0.0261(19) 0.030(2) 0.025(2) -0.0066(16) 0.0072(16) 0.0084(15)
C31 0.0195(17) 0.0255(18) 0.0167(19) 0.0014(14) 0.0035(14) 0.0011(14)
C30 0.0130(15) 0.0205(17) 0.0138(17) 0.0005(13) -0.0005(13) 0.0008(12)
C11 0.0205(17) 0.0227(18) 0.0218(19) 0.0017(15) 0.0004(14) 0.0049(14)
C2 0.0175(17) 0.0207(18) 0.0210(19) 0.0008(14) 0.0035(14) 0.0004(13)

loop_
_geom_bond_atom_site_label_1
_geom_bond_atom_site_label_2
_geom_bond_distance
_geom_bond_site_symmetry_2
_geom_bond_publ_flag
C39 C38 1.524(5) . ?
C39 C40 1.527(5) . ?
C39 H39A 0.9900 . ?
C39 H39B 0.9900 . ?
C40 C41 1.525(4) . ?
C40 H40A 0.9900 . ?
C40 H40B 0.9900 . ?
C38 C37 1.535(4) . ?
C38 H38A 0.9900 . ?
C38 H38B 0.9900 . ?
Pt1 C3 2.058(3) . ?
Pt1 P2 2.2904(9) . ?
Pt1 P1 2.3686(8) . ?
Pt1 H3 1.68(5) . ?
P1 C12 1.848(3) . ?
P1 C18 1.856(3) . ?
P1 C6 1.860(3) . ?
P2 C30 1.847(3) . ?
P2 C24 1.856(3) . ?
P2 C36 1.868(3) . ?
F1 C1 1.345(4) . ?
F3 C4 1.354(4) . ?
C13 C14 1.527(4) . ?
C13 C12 1.537(4) . ?
C13 H13A 0.9900 . ?
C13 H13B 0.9900 . ?
C6 C11 1.530(5) . ?
C6 C7 1.541(4) . ?
C6 H6 1.0000 . ?
C25 C26 1.529(5) . ?
C25 C24 1.536(5) . ?
C25 H25A 0.9900 . ?
C25 H25B 0.9900 . ?
F2 C2 1.357(4) . ?
F4 C5 1.351(4) . ?
N1 C5 1.303(5) . ?
N1 C1 1.317(5) . ?
C18 C19 1.530(4) . ?
C18 C23 1.533(4) . ?
C18 H18 1.0000 . ?
C36 C41 1.532(4) . ?
C36 C37 1.535(4) . ?
C36 H36 1.0000 . ?
C12 C17 1.533(4) . ?
C12 H12 1.0000 . ?
C3 C4 1.378(4) . ?
C3 C2 1.383(5) . ?
C34 C33 1.522(5) . ?
C34 C35 1.531(5) . ?
C34 H34A 0.9900 . ?
C34 H34B 0.9900 . ?
C26 C27 1.522(5) . ?
C26 H26A 0.9900 . ?
C26 H26B 0.9900 . ?
C7 C8 1.521(5) . ?
C7 H7A 0.9900 . ?
C7 H7B 0.9900 . ?
C19 C20 1.531(5) . ?
C19 H19A 0.9900 . ?
C19 H19B 0.9900 . ?
C37 H37A 0.9900 . ?
C37 H37B 0.9900 . ?
C4 C5 1.378(5) . ?
C33 C32 1.511(5) . ?
C33 H33A 0.9900 . ?
C33 H33B 0.9900 . ?
C20 C21 1.518(5) . ?
C20 H20A 0.9900 . ?
C20 H20B 0.9900 . ?
C41 H41A 0.9900 . ?
C41 H41B 0.9900 . ?
C23 C22 1.532(5) . ?
C23 H23A 0.9900 . ?
C23 H23B 0.9900 . ?
C35 C30 1.536(5) . ?
C35 H35A 0.9900 . ?
C35 H35B 0.9900 . ?
C32 C31 1.530(5) . ?
C32 H32A 0.9900 . ?
C32 H32B 0.9900 . ?
C9 C8 1.520(5) . ?
C9 C10 1.526(5) . ?
C9 H9A 0.9900 . ?
C9 H9B 0.9900 . ?
C24 C29 1.536(4) . ?
C24 H24 1.0000 . ?
C22 C21 1.516(5) . ?
C22 H22A 0.9900 . ?
C22 H22B 0.9900 . ?
C17 C16 1.527(5) . ?
C17 H17A 0.9900 . ?
C17 H17B 0.9900 . ?
C8 H8A 0.9900 . ?
C8 H8B 0.9900 . ?
C29 C28 1.528(5) . ?
C29 H29A 0.9900 . ?
C29 H29B 0.9900 . ?
C10 C11 1.525(5) . ?
C10 H10A 0.9900 . ?
C10 H10B 0.9900 . ?
C28 C27 1.523(5) . ?
C28 H28A 0.9900 . ?
C28 H28B 0.9900 . ?
C15 C16 1.524(5) . ?
C15 C14 1.530(5) . ?
C15 H15A 0.9900 . ?
C15 H15B 0.9900 . ?
C27 H27A 0.9900 . ?
C27 H27B 0.9900 . ?
C16 H16A 0.9900 . ?
C16 H16B 0.9900 . ?
C1 C2 1.375(5) . ?
C14 H14A 0.9900 . ?
C14 H14B 0.9900 . ?
C21 H21A 0.9900 . ?
C21 H21B 0.9900 . ?
C31 C30 1.528(5) . ?
C31 H31A 0.9900 . ?
C31 H31B 0.9900 . ?
C30 H30 1.0000 . ?
C11 H11A 0.9900 . ?
C11 H11B 0.9900 . ?
